data_7708598
loop_
_publ_author_name
'Perez, Hiram'
'Di Santo, Alejandro'
'Piro, Oscar E.'
'Echeverr\'ia, Gustavo A.'
'Gonz\'alez M., Marlene'
'Ben Altabef, Aida'
'Gomila, Rosa Maria'
'Frontera, Antonio'
'Gil, Diego M.'

_publ_section_title
;
 A novel 'main-part' isostructuralism in metal complexes with
 1-methylimidazole: crystal structures, energy calculations and magnetic
 properties
;
_journal_name_full 'Dalton Transactions'
_journal_paper_doi 10.1039/D1DT03159G
_journal_year 2021
_chemical_formula_sum 'C16 H24 N14 Ni'
_chemical_formula_weight 471.20
_chemical_name_systematic diazido-tetrakis(1-methylimidazole)nickel(II)
_space_group_crystal_system triclinic
_space_group_IT_number 2
_space_group_name_Hall '-P 1'
_space_group_name_H-M_alt 'P -1'
_atom_sites_solution_hydrogens difmap
_atom_sites_solution_primary dual
_atom_sites_solution_secondary difmap
_audit_creation_method SHELXL-2014/7
_audit_update_record
;
2021-08-30 deposited with the CCDC.	2021-10-27 downloaded from the CCDC.
;
_cell_angle_alpha 76.786(7)
_cell_angle_beta 75.450(7)
_cell_angle_gamma 80.212(6)
_cell_formula_units_Z 1
_cell_length_a 6.9174(5)
_cell_length_b 9.0586(7)
_cell_length_c 9.2754(8)
_cell_measurement_reflns_used 1323
_cell_measurement_temperature 297(2)
_cell_measurement_theta_max 24.5630
_cell_measurement_theta_min 4.5560
_cell_volume 543.76(8)
_computing_cell_refinement 'CrysAlisPro 1.171.38.41 (Rigaku OD, 2015)'
_computing_data_collection 'CrysAlisPro 1.171.38.41 (Rigaku OD, 2015)'
_computing_data_reduction 'CrysAlisPro 1.171.38.41 (Rigaku OD, 2015)'
_computing_molecular_graphics 'ORTEP for Windows (Farrugia, 2012)'
_computing_publication_material 'SHELXL-2014/7 (Sheldrick, 2014)'
_computing_structure_refinement 'SHELXL-2014/7 (Sheldrick, 2014)'
_computing_structure_solution 'SHELXT (Sheldrick, 2015)'
_diffrn_ambient_temperature 297(2)
_diffrn_detector 'CCD plate'
_diffrn_detector_area_resol_mean 16.0604
_diffrn_detector_type Eos
_diffrn_measured_fraction_theta_full 0.997
_diffrn_measured_fraction_theta_max 0.819
_diffrn_measurement_device 'four-circle diffractometer'
_diffrn_measurement_device_type 'Xcalibur, Eos, Gemini'
_diffrn_radiation_monochromator graphite
_diffrn_radiation_probe x-ray
_diffrn_radiation_type 'Mo K\a'
_diffrn_radiation_wavelength 0.71073
_diffrn_reflns_av_R_equivalents 0.0283
_diffrn_reflns_av_unetI/netI 0.0570
_diffrn_reflns_Laue_measured_fraction_full 0.997
_diffrn_reflns_Laue_measured_fraction_max 0.819
_diffrn_reflns_limit_h_max 8
_diffrn_reflns_limit_h_min -8
_diffrn_reflns_limit_k_max 12
_diffrn_reflns_limit_k_min -12
_diffrn_reflns_limit_l_max 12
_diffrn_reflns_limit_l_min -12
_diffrn_reflns_number 4064
_diffrn_reflns_point_group_measured_fraction_full 0.997
_diffrn_reflns_point_group_measured_fraction_max 0.819
_diffrn_reflns_theta_full 25.242
_diffrn_reflns_theta_max 28.800
_diffrn_reflns_theta_min 3.064
_diffrn_source 'fine-focus sealed X-ray tube'
_diffrn_source_type 'Enhance (Mo) X-ray Source'
_exptl_absorpt_coefficient_mu 0.928
_exptl_absorpt_correction_T_max 1.00000
_exptl_absorpt_correction_T_min 0.95242
_exptl_absorpt_correction_type multi-scan
_exptl_absorpt_process_details
;
CrysAlisPro 1.171.38.41 (Rigaku Oxford Diffraction, 2015)
Empirical absorption correction using spherical harmonics,
 implemented in SCALE3 ABSPACK scaling algorithm.
;
_exptl_crystal_colour blue
_exptl_crystal_density_diffrn 1.439
_exptl_crystal_description paralelepiped
_exptl_crystal_F_000 246
_exptl_crystal_recrystallization_method 'Re-crystallisation from solvent: Methanol'
_exptl_crystal_size_max 0.393
_exptl_crystal_size_mid 0.293
_exptl_crystal_size_min 0.218
_refine_diff_density_max 0.276
_refine_diff_density_min -0.260
_refine_diff_density_rms 0.062
_refine_ls_extinction_method none
_refine_ls_goodness_of_fit_ref 1.102
_refine_ls_hydrogen_treatment refall
_refine_ls_matrix_type full
_refine_ls_number_parameters 190
_refine_ls_number_reflns 2337
_refine_ls_number_restraints 0
_refine_ls_restrained_S_all 1.102
_refine_ls_R_factor_all 0.0528
_refine_ls_R_factor_gt 0.0415
_refine_ls_shift/su_max 0.001
_refine_ls_shift/su_mean 0.000
_refine_ls_structure_factor_coef Fsqd
_refine_ls_weighting_details 'w=1/[\s^2^(Fo^2^)+(0.0232P)^2^+0.1006P] where P=(Fo^2^+2Fc^2^)/3'
_refine_ls_weighting_scheme calc
_refine_ls_wR_factor_gt 0.0738
_refine_ls_wR_factor_ref 0.0829
_reflns_Friedel_coverage 0.000
_reflns_number_gt 2006
_reflns_number_total 2337
_reflns_threshold_expression 'I > 2\s(I)'
_cod_data_source_file d1dt03159g2.cif
_cod_data_source_block shelx_CCDC1
_cod_database_code 7708598
_shelx_shelxl_version_number 2014/7
_shelx_space_group_comment
;
The symmetry employed for this shelxl refinement is uniquely defined
by the following loop, which should always be used as a source of
symmetry information in preference to the above space-group names.
They are only intended as comments.
;
_shelx_estimated_absorpt_t_min 0.712
_shelx_estimated_absorpt_t_max 0.823
_oxdiff_exptl_absorpt_empirical_full_min 0.909
_oxdiff_exptl_absorpt_empirical_full_max 1.132
_oxdiff_exptl_absorpt_empirical_details
;
Empirical correction (ABSPACK) includes:
- Absorption correction using spherical harmonics
- Frame scaling
;

loop_
_space_group_symop_operation_xyz
'x, y, z'
'-x, -y, -z'

loop_
_atom_site_label
_atom_site_type_symbol
_atom_site_fract_x
_atom_site_fract_y
_atom_site_fract_z
_atom_site_U_iso_or_equiv
_atom_site_adp_type
_atom_site_occupancy
_atom_site_site_symmetry_order
_atom_site_calc_flag
_atom_site_refinement_flags_posn
_atom_site_refinement_flags_adp
_atom_site_refinement_flags_occupancy
_atom_site_disorder_assembly
_atom_site_disorder_group
C11 C 0.1829(4) 0.7653(3) 0.8863(3) 0.0303(6) Uani 1 1 d . . . . .
C12 C 0.4437(4) 0.8514(3) 0.9037(3) 0.0417(7) Uani 1 1 d . . . . .
C13 C 0.3255(4) 0.9723(3) 0.8461(3) 0.0478(8) Uani 1 1 d . . . . .
C14 C -0.0096(6) 1.0060(4) 0.7715(5) 0.0564(9) Uani 1 1 d . . . . .
C21 C 0.5935(4) 0.3620(3) 0.7134(3) 0.0335(6) Uani 1 1 d . . . . .
C22 C 0.2748(4) 0.4153(3) 0.7798(3) 0.0321(6) Uani 1 1 d . . . . .
C23 C 0.3106(4) 0.3543(3) 0.6540(3) 0.0349(6) Uani 1 1 d . . . . .
C24 C 0.6233(6) 0.2416(5) 0.4898(4) 0.0548(9) Uani 1 1 d . . . . .
N1 N 0.7838(3) 0.5673(3) 0.8725(2) 0.0379(5) Uani 1 1 d . . . . .
N2 N 0.8182(3) 0.6408(3) 0.7478(3) 0.0371(5) Uani 1 1 d . . . . .
N3 N 0.8573(4) 0.7147(4) 0.6266(3) 0.0687(8) Uani 1 1 d . . . . .
N11 N 0.3548(3) 0.7209(2) 0.9292(2) 0.0295(5) Uani 1 1 d . . . . .
N12 N 0.1592(3) 0.9173(2) 0.8340(2) 0.0356(5) Uani 1 1 d . . . . .
N21 N 0.4538(3) 0.4212(2) 0.8170(2) 0.0289(5) Uani 1 1 d . . . . .
N22 N 0.5149(3) 0.3193(2) 0.6134(2) 0.0328(5) Uani 1 1 d . . . . .
Ni Ni 0.5000 0.5000 1.0000 0.02713(15) Uani 1 2 d S . P . .
H12 H 0.570(4) 0.847(3) 0.932(3) 0.042(7) Uiso 1 1 d . . . . .
H13 H 0.341(4) 1.076(3) 0.822(3) 0.052(8) Uiso 1 1 d . . . . .
H14 H 0.088(3) 0.702(3) 0.889(2) 0.028(6) Uiso 1 1 d . . . . .
H14A H -0.087(6) 0.943(4) 0.749(4) 0.087(13) Uiso 1 1 d . . . . .
H14B H 0.037(6) 1.065(4) 0.674(4) 0.100(14) Uiso 1 1 d . . . . .
H14C H -0.081(5) 1.079(5) 0.832(4) 0.093(13) Uiso 1 1 d . . . . .
H21 H 0.730(4) 0.349(3) 0.707(2) 0.030(7) Uiso 1 1 d . . . . .
H22 H 0.145(4) 0.450(3) 0.839(3) 0.049(8) Uiso 1 1 d . . . . .
H23 H 0.223(4) 0.342(3) 0.594(3) 0.058(9) Uiso 1 1 d . . . . .
H24A H 0.572(5) 0.282(4) 0.405(4) 0.084(12) Uiso 1 1 d . . . . .
H24B H 0.630(6) 0.138(5) 0.520(4) 0.105(15) Uiso 1 1 d . . . . .
H24C H 0.770(6) 0.263(4) 0.467(4) 0.097(13) Uiso 1 1 d . . . . .

loop_
_atom_site_aniso_label
_atom_site_aniso_U_11
_atom_site_aniso_U_22
_atom_site_aniso_U_33
_atom_site_aniso_U_23
_atom_site_aniso_U_13
_atom_site_aniso_U_12
C11 0.0300(14) 0.0270(13) 0.0362(13) -0.0083(11) -0.0101(11) -0.0025(11)
C12 0.0350(16) 0.0322(14) 0.0603(18) -0.0048(13) -0.0159(14) -0.0084(12)
C13 0.0475(18) 0.0286(15) 0.0654(19) -0.0051(15) -0.0103(15) -0.0081(13)
C14 0.055(2) 0.0449(19) 0.071(2) -0.0059(19) -0.0335(19) 0.0116(17)
C21 0.0289(15) 0.0374(14) 0.0356(14) -0.0092(11) -0.0082(11) -0.0031(11)
C22 0.0286(14) 0.0296(13) 0.0378(14) -0.0052(11) -0.0111(11) 0.0012(11)
C23 0.0390(16) 0.0323(14) 0.0372(14) -0.0033(12) -0.0196(12) -0.0030(12)
C24 0.065(2) 0.061(2) 0.0387(18) -0.0218(17) -0.0002(16) -0.0089(19)
N1 0.0246(11) 0.0495(13) 0.0387(12) -0.0048(11) -0.0071(9) -0.0065(10)
N2 0.0256(12) 0.0517(14) 0.0403(13) -0.0150(12) -0.0083(9) -0.0118(10)
N3 0.073(2) 0.098(2) 0.0387(14) 0.0038(15) -0.0139(13) -0.0398(17)
N11 0.0294(11) 0.0264(10) 0.0332(11) -0.0049(9) -0.0100(9) -0.0011(9)
N12 0.0346(12) 0.0287(11) 0.0419(12) -0.0036(10) -0.0123(10) 0.0017(9)
N21 0.0279(11) 0.0299(11) 0.0310(10) -0.0075(9) -0.0118(9) 0.0010(9)
N22 0.0393(13) 0.0318(11) 0.0270(10) -0.0060(9) -0.0058(9) -0.0052(9)
Ni 0.0234(3) 0.0293(2) 0.0299(2) -0.00662(18) -0.00864(18) -0.00103(18)

loop_
_atom_type_symbol
_atom_type_description
_atom_type_scat_dispersion_real
_atom_type_scat_dispersion_imag
_atom_type_scat_source
C C 0.0033 0.0016 'International Tables Vol C Tables 4.2.6.8 and 6.1.1.4'
H H 0.0000 0.0000 'International Tables Vol C Tables 4.2.6.8 and 6.1.1.4'
N N 0.0061 0.0033 'International Tables Vol C Tables 4.2.6.8 and 6.1.1.4'
Ni Ni 0.3393 1.1124 'International Tables Vol C Tables 4.2.6.8 and 6.1.1.4'

loop_
_geom_angle_atom_site_label_1
_geom_angle_atom_site_label_2
_geom_angle_atom_site_label_3
_geom_angle
_geom_angle_site_symmetry_1
_geom_angle_site_symmetry_3
_geom_angle_publ_flag
N11 C11 N12 111.2(2) . . ?
C13 C12 N11 110.0(3) . . ?
C12 C13 N12 106.5(2) . . ?
N21 C21 N22 112.1(2) . . ?
C23 C22 N21 110.0(2) . . ?
C22 C23 N22 106.0(2) . . ?
N2 N1 Ni 126.68(17) . . ?
N3 N2 N1 177.7(3) . . ?
C11 N11 C12 105.4(2) . . ?
C11 N11 Ni 131.24(17) . . ?
C12 N11 Ni 123.01(17) . . ?
C11 N12 C13 106.8(2) . . ?
C11 N12 C14 126.6(3) . . ?
C13 N12 C14 126.6(3) . . ?
C21 N21 C22 104.8(2) . . ?
C21 N21 Ni 126.58(17) . . ?
C22 N21 Ni 128.64(17) . . ?
C21 N22 C23 107.1(2) . . ?
C21 N22 C24 127.0(3) . . ?
C23 N22 C24 125.8(3) . . ?
N21 Ni N21 180.0 . 2_667 ?
N21 Ni N11 87.83(7) . 2_667 ?
N21 Ni N11 92.17(7) 2_667 2_667 ?
N21 Ni N11 92.17(7) . . ?
N21 Ni N11 87.83(7) 2_667 . ?
N11 Ni N11 180.00(10) 2_667 . ?
N21 Ni N1 88.55(8) . 2_667 ?
N21 Ni N1 91.45(8) 2_667 2_667 ?
N11 Ni N1 90.89(8) 2_667 2_667 ?
N11 Ni N1 89.11(8) . 2_667 ?
N21 Ni N1 91.45(8) . . ?
N21 Ni N1 88.55(8) 2_667 . ?
N11 Ni N1 89.11(8) 2_667 . ?
N11 Ni N1 90.89(8) . . ?
N1 Ni N1 180.0 2_667 . ?

loop_
_geom_bond_atom_site_label_1
_geom_bond_atom_site_label_2
_geom_bond_distance
_geom_bond_site_symmetry_2
_geom_bond_publ_flag
C11 N11 1.317(3) . ?
C11 N12 1.348(3) . ?
C12 C13 1.342(4) . ?
C12 N11 1.371(3) . ?
C13 N12 1.367(4) . ?
C14 N12 1.467(4) . ?
C21 N21 1.318(3) . ?
C21 N22 1.339(3) . ?
C22 C23 1.353(4) . ?
C22 N21 1.378(3) . ?
C23 N22 1.369(3) . ?
C24 N22 1.460(4) . ?
N1 N2 1.184(3) . ?
N1 Ni 2.129(2) . ?
N2 N3 1.162(3) . ?
N11 Ni 2.1196(18) . ?
N21 Ni 2.0969(19) . ?
Ni N21 2.0970(19) 2_667 ?
Ni N11 2.1196(18) 2_667 ?
Ni N1 2.129(2) 2_667 ?

loop_
_geom_hbond_atom_site_label_D
_geom_hbond_atom_site_label_H
_geom_hbond_atom_site_label_A
_geom_hbond_distance_DH
_geom_hbond_distance_HA
_geom_hbond_distance_DA
_geom_hbond_angle_DHA
_geom_hbond_site_symmetry_A
C11 H14 N1 0.93(2) 2.66(2) 3.580(3) 169.7(18) 1_455
C14 H14A N3 0.93(4) 2.70(4) 3.562(5) 154(3) 1_455
C22 H22 N1 0.97(3) 2.52(3) 3.414(3) 154(2) 1_455
C23 H23 N3 0.95(3) 2.43(3) 3.320(4) 155(2) 2_666
C24 H24C N3 1.02(4) 2.54(4) 3.546(5) 169(3) 2_766

loop_
_geom_torsion_atom_site_label_1
_geom_torsion_atom_site_label_2
_geom_torsion_atom_site_label_3
_geom_torsion_atom_site_label_4
_geom_torsion
_geom_torsion_site_symmetry_1
_geom_torsion_site_symmetry_2
_geom_torsion_site_symmetry_3
_geom_torsion_site_symmetry_4
_geom_torsion_publ_flag
N11 C12 C13 N12 -0.4(3) . . . . ?
N21 C22 C23 N22 0.9(3) . . . . ?
N12 C11 N11 C12 0.4(3) . . . . ?
N12 C11 N11 Ni -172.96(15) . . . . ?
C13 C12 N11 C11 0.0(3) . . . . ?
C13 C12 N11 Ni 174.02(19) . . . . ?
N11 C11 N12 C13 -0.6(3) . . . . ?
N11 C11 N12 C14 177.6(3) . . . . ?
C12 C13 N12 C11 0.6(3) . . . . ?
C12 C13 N12 C14 -177.6(3) . . . . ?
N22 C21 N21 C22 0.0(3) . . . . ?
N22 C21 N21 Ni 178.53(14) . . . . ?
C23 C22 N21 C21 -0.6(3) . . . . ?
C23 C22 N21 Ni -179.05(16) . . . . ?
N21 C21 N22 C23 0.5(3) . . . . ?
N21 C21 N22 C24 -176.0(3) . . . . ?
C22 C23 N22 C21 -0.9(3) . . . . ?
C22 C23 N22 C24 175.7(3) . . . . ?
